data_7010192
loop_
_publ_author_name
'Buntem, Radchada'
'Gallagher, John F.'
'Lewis, Jack'
'Raithby, Paul R.'
'Rennie, Moira-Ann'
'Shields, Gregory P.'

_publ_section_title
;
 Use of the monocationic fragment [Ru(\h5-C5H5)(MeCN)3]+ as an ionic
 coupling reagent in the synthesis of mixed-metal phosphine
 clusters&#x200A;&#x2020;
;
_journal_issue 23
_journal_name_full 'Journal of the Chemical Society, Dalton Transactions'
_journal_page_first 4297
_journal_paper_doi 10.1039/b006746f
_journal_year 2000
_chemical_formula_sum 'C24 H19 O14 Os3 P Ru2'
_chemical_formula_weight 1335.10
_chemical_name_systematic
; 
 ? 
;
_space_group_IT_number 14
_symmetry_cell_setting monoclinic
_symmetry_space_group_name_Hall '-P 2ybc'
_symmetry_space_group_name_H-M 'P 1 21/c 1'
_atom_sites_solution_hydrogens geom
_atom_sites_solution_primary direct
_atom_sites_solution_secondary difmap
_audit_creation_method SHELXL
_cell_angle_alpha 90.00
_cell_angle_beta 94.62(3)
_cell_angle_gamma 90.00
_cell_formula_units_Z 4
_cell_length_a 17.049(6)
_cell_length_b 9.548(2)
_cell_length_c 19.163(6)
_cell_measurement_temperature 290(2)
_cell_volume 3109.3(16)
_computing_cell_refinement 'Stoe DIF4'
_computing_data_collection 'Stoe DIF4'
_computing_data_reduction 'Stoe REDU4'
_computing_molecular_graphics 'SHELXTL-PLUS (Siemens, 1991)'
_computing_publication_material 'SHELXL-93 (Sheldrick, 1993)'
_computing_structure_refinement 'SHELXL-93 (Sheldrick, 1993)'
_computing_structure_solution 'SHELXTL-PLUS (Siemens, 1991)'
_diffrn_ambient_temperature 290(2)
_diffrn_measurement_device 'Stoe-Siemens four-circle diffractometer'
_diffrn_measurement_method 'Omega/theta scans'
_diffrn_radiation_monochromator graphite
_diffrn_radiation_source 'fine-focus sealed tube'
_diffrn_radiation_type MoK\a
_diffrn_radiation_wavelength 0.71073
_diffrn_reflns_av_R_equivalents 0.0673
_diffrn_reflns_av_sigmaI/netI 0.0275
_diffrn_reflns_limit_h_max 20
_diffrn_reflns_limit_h_min -20
_diffrn_reflns_limit_k_max 11
_diffrn_reflns_limit_k_min -7
_diffrn_reflns_limit_l_max 22
_diffrn_reflns_limit_l_min -16
_diffrn_reflns_number 5740
_diffrn_reflns_theta_max 24.98
_diffrn_reflns_theta_min 3.60
_diffrn_standards_interval_time '60 minutes'
_diffrn_standards_number 3
_exptl_absorpt_coefficient_mu 13.281
_exptl_absorpt_correction_T_max 0.932
_exptl_absorpt_correction_T_min 0.251
_exptl_absorpt_correction_type psi-scan
_exptl_crystal_colour Red
_exptl_crystal_density_diffrn 2.852
_exptl_crystal_description Block
_exptl_crystal_F_000 2424
_exptl_crystal_size_max 0.34
_exptl_crystal_size_mid 0.23
_exptl_crystal_size_min 0.15
_refine_diff_density_max 2.093
_refine_diff_density_min -2.596
_refine_diff_density_rms 0.224
_refine_ls_extinction_method none
_refine_ls_goodness_of_fit_all 1.095
_refine_ls_goodness_of_fit_obs 1.082
_refine_ls_hydrogen_treatment noref
_refine_ls_matrix_type full
_refine_ls_number_parameters 444
_refine_ls_number_reflns 5439
_refine_ls_number_restraints 212
_refine_ls_restrained_S_all 1.095
_refine_ls_restrained_S_obs 1.057
_refine_ls_R_factor_all 0.0567
_refine_ls_R_factor_obs 0.0430
_refine_ls_shift/esd_max 0.004
_refine_ls_shift/esd_mean 0.000
_refine_ls_structure_factor_coef Fsqd
_refine_ls_weighting_details 'w=1/[\s^2^(Fo^2^)+(0.0661P)^2^+21.3374P] where P=(Fo^2^+2Fc^2^)/3'
_refine_ls_weighting_scheme calc
_refine_ls_wR_factor_all 0.1163
_refine_ls_wR_factor_obs 0.1017
_reflns_number_observed 4507
_reflns_number_total 5453
_reflns_observed_criterion >2sigma(I)
_cod_data_source_file b006746f.txt
_cod_data_source_block ldb06
_cod_depositor_comments
;
The following automatic conversions were performed:

'_refine_ls_weighting_scheme' value 'calc
w=1/[\s^2^(Fo^2^)+(0.0661P)^2^+21.3374P] where P=(Fo^2^+2Fc^2^)/3'
was changed to 'calc'. New tag '_refine_ls_weighting_details' was
created. The value of the new tag was set to
'w=1/[\s^2^(Fo^2^)+(0.0661P)^2^+21.3374P] where P=(Fo^2^+2Fc^2^)/3'.

Automatic conversion script
Id: cif_fix_values 3143 2015-03-26 13:38:13Z robertas 
;
_cod_original_sg_symbol_H-M P2(1)/c
_cod_database_code 7010192

loop_
_symmetry_equiv_pos_as_xyz
'x, y, z'
'-x, y+1/2, -z+1/2'
'-x, -y, -z'
'x, -y-1/2, z-1/2'

loop_
_atom_site_aniso_label
_atom_site_aniso_U_11
_atom_site_aniso_U_22
_atom_site_aniso_U_33
_atom_site_aniso_U_23
_atom_site_aniso_U_13
_atom_site_aniso_U_12
Os1 0.0312(2) 0.0367(3) 0.0333(2) -0.0048(2) 0.0044(2) -0.0005(2)
Os2 0.0375(2) 0.0321(2) 0.0341(2) -0.0037(2) 0.0070(2) 0.0032(2)
Os3 0.0411(2) 0.0286(2) 0.0479(3) -0.0008(2) 0.0057(2) 0.0037(2)
Ru4 0.0329(4) 0.0327(5) 0.0530(6) -0.0024(4) 0.0002(4) -0.0017(4)
Ru5 0.0651(6) 0.0405(6) 0.0409(6) 0.0062(5) 0.0108(5) 0.0102(5)
P1 0.0360(15) 0.047(2) 0.055(2) -0.003(2) 0.0096(13) -0.0062(13)
O101 0.068(7) 0.108(10) 0.109(10) 0.047(9) 0.021(7) -0.012(7)
O102 0.053(6) 0.077(7) 0.103(9) -0.048(7) 0.003(6) -0.006(5)
O103 0.042(5) 0.075(7) 0.083(7) -0.006(6) 0.000(5) 0.014(5)
C102 0.070(11) 0.110(17) 0.182(25) -0.059(17) -0.015(13) -0.023(12)
C103 0.083(12) 0.098(15) 0.122(17) 0.055(14) -0.037(11) -0.023(11)
C1 0.099(19) 0.048(22) 0.073(18) 0.001(17) 0.053(16) 0.009(18)
C2 0.120(26) 0.048(19) 0.087(22) 0.009(17) 0.038(22) 0.022(20)
C3 0.116(22) 0.049(24) 0.070(23) 0.027(19) 0.028(18) 0.013(19)
C4 0.130(26) 0.058(21) 0.040(15) 0.004(17) 0.017(21) 0.020(20)
C5 0.111(24) 0.025(16) 0.072(22) 0.011(16) 0.036(19) -0.002(18)
C1A 0.104(20) 0.033(17) 0.069(16) 0.015(13) 0.032(16) 0.008(16)
C2A 0.096(21) 0.029(15) 0.090(22) 0.010(15) 0.022(19) -0.008(15)
C3A 0.123(21) 0.049(23) 0.045(16) 0.016(17) 0.017(16) 0.014(17)
C4A 0.131(27) 0.061(18) 0.043(16) 0.001(14) 0.034(20) 0.018(20)
C5A 0.088(18) 0.057(21) 0.066(17) -0.018(16) 0.045(15) -0.010(16)
C1' 0.052(7) 0.035(7) 0.059(8) 0.009(6) -0.009(6) 0.004(5)
C2' 0.069(9) 0.031(7) 0.091(11) -0.009(7) -0.016(8) -0.004(6)
C3' 0.055(8) 0.045(8) 0.115(14) 0.036(9) -0.016(9) -0.017(7)
C4' 0.051(7) 0.056(9) 0.075(10) 0.022(8) 0.014(7) -0.007(6)
C5' 0.044(6) 0.031(6) 0.057(8) 0.007(6) 0.012(5) -0.009(5)
C11 0.047(7) 0.077(10) 0.034(7) 0.010(7) -0.001(5) -0.004(6)
C12 0.051(7) 0.047(8) 0.045(7) -0.016(6) 0.006(5) 0.008(6)
C21 0.054(7) 0.050(8) 0.061(9) -0.005(7) 0.004(7) 0.005(6)
C22 0.052(7) 0.058(9) 0.052(8) -0.010(7) 0.010(6) 0.004(6)
C31 0.048(7) 0.060(9) 0.054(8) 0.010(7) 0.004(6) 0.002(6)
C32 0.057(8) 0.048(8) 0.074(10) 0.003(8) 0.002(7) 0.008(7)
C33 0.066(8) 0.040(8) 0.070(10) 0.007(7) 0.003(7) -0.001(7)
C41 0.048(7) 0.039(7) 0.077(10) -0.011(7) -0.003(7) 0.004(6)
C42 0.045(8) 0.055(9) 0.090(11) 0.001(8) 0.007(7) -0.001(6)
C51 0.053(7) 0.049(8) 0.051(8) 0.000(7) -0.006(6) 0.000(6)
C52 0.062(8) 0.060(9) 0.036(7) 0.001(6) 0.002(6) 0.019(7)
O11 0.078(7) 0.125(11) 0.048(6) 0.021(7) 0.002(5) -0.009(7)
O12 0.076(7) 0.077(8) 0.081(8) -0.040(6) 0.004(6) 0.017(6)
O21 0.078(7) 0.095(9) 0.070(7) -0.005(6) 0.047(6) 0.016(6)
O22 0.109(8) 0.039(5) 0.073(7) -0.028(5) 0.008(6) -0.014(6)
O31 0.096(8) 0.106(10) 0.067(7) 0.031(7) -0.010(7) 0.003(7)
O32 0.105(9) 0.074(8) 0.108(10) -0.010(7) 0.044(8) 0.040(7)
O33 0.071(7) 0.050(7) 0.144(12) 0.013(7) 0.006(7) -0.015(6)
O41 0.076(7) 0.094(9) 0.060(7) -0.007(6) -0.011(5) -0.015(6)
O42 0.038(5) 0.071(8) 0.150(12) -0.024(8) 0.008(6) 0.009(5)
O51 0.067(7) 0.089(8) 0.087(8) -0.020(7) 0.013(6) 0.029(6)
O52 0.053(5) 0.079(7) 0.067(7) -0.011(6) -0.014(5) 0.014(5)

loop_
_atom_site_label
_atom_site_type_symbol
_atom_site_fract_x
_atom_site_fract_y
_atom_site_fract_z
_atom_site_U_iso_or_equiv
_atom_site_thermal_displace_type
_atom_site_occupancy
_atom_site_calc_flag
_atom_site_refinement_flags
_atom_site_disorder_group
Os1 Os 0.71691(2) 0.37036(5) 0.43538(2) 0.03364(13) Uani 1 d . .
Os2 Os 0.76820(2) 0.37212(5) 0.29170(2) 0.03433(13) Uani 1 d . .
Os3 Os 0.82856(3) 0.18633(5) 0.39487(3) 0.03909(14) Uani 1 d . .
Ru4 Ru 0.86944(5) 0.47938(10) 0.41040(5) 0.0397(2) Uani 1 d . .
Ru5 Ru 0.74296(7) 0.62952(11) 0.22169(6) 0.0485(3) Uani 1 d . .
P1 P 0.5973(2) 0.2695(4) 0.4208(2) 0.0457(8) Uani 1 d . .
O101 O 0.5695(7) 0.1800(15) 0.4832(7) 0.094(4) Uani 1 d D .
O102 O 0.5922(6) 0.1602(12) 0.3600(7) 0.078(3) Uani 1 d . .
O103 O 0.5215(5) 0.3630(11) 0.4062(6) 0.067(3) Uani 1 d . .
C101 C 0.5434(19) 0.2533(38) 0.5403(14) 0.097(11) Uiso 0.72(5) d PDU 1
H10A H 0.5281(19) 0.1880(38) 0.5747(14) 0.116 Uiso 0.72(5) calc PR 1
H10B H 0.4990(19) 0.3105(38) 0.5247(14) 0.116 Uiso 0.72(5) calc PR 1
H10C H 0.5850(19) 0.3118(38) 0.5605(14) 0.116 Uiso 0.72(5) calc PR 1
C111 C 0.5216(37) 0.1574(96) 0.5361(31) 0.091(24) Uiso 0.28(5) d PDU 2
H11A H 0.5357(37) 0.0706(96) 0.5591(31) 0.110 Uiso 0.28(5) calc PR 2
H11B H 0.4678(37) 0.1530(96) 0.5170(31) 0.110 Uiso 0.28(5) calc PR 2
H11C H 0.5276(37) 0.2328(96) 0.5693(31) 0.110 Uiso 0.28(5) calc PR 2
C102 C 0.5248(11) 0.0778(24) 0.3397(14) 0.122(9) Uani 1 d . .
H10D H 0.5395(20) -0.0192(27) 0.3388(78) 0.146 Uiso 1 calc R .
H10E H 0.5034(52) 0.1060(108) 0.2940(35) 0.146 Uiso 1 calc R .
H10F H 0.4859(37) 0.0909(124) 0.3727(45) 0.146 Uiso 1 calc R .
C103 C 0.5113(10) 0.4448(21) 0.3450(10) 0.103(7) Uani 1 d . .
H10G H 0.4880(28) 0.5330(33) 0.3558(13) 0.124 Uiso 1 calc R .
H10H H 0.4774(24) 0.3965(35) 0.3106(16) 0.124 Uiso 1 calc R .
H10I H 0.5615(10) 0.4607(41) 0.3270(14) 0.124 Uiso 1 calc R .
C1 C 0.8384(10) 0.7416(40) 0.1679(15) 0.071(10) Uani 0.47(4) d PRDU 1
H1 H 0.8866(10) 0.7661(40) 0.1907(15) 0.085 Uiso 0.47(4) calc PR 1
C2 C 0.7698(26) 0.8259(37) 0.1623(29) 0.083(11) Uani 0.47(4) d PDU 1
H2 H 0.7657(26) 0.9168(37) 0.1790(29) 0.100 Uiso 0.47(4) calc PR 1
C3 C 0.7086(17) 0.7468(53) 0.1264(26) 0.077(11) Uani 0.47(4) d PDU 1
H3 H 0.6563(17) 0.7742(53) 0.1186(26) 0.093 Uiso 0.47(4) calc PR 1
C4 C 0.7408(31) 0.6193(45) 0.1046(24) 0.075(11) Uani 0.47(4) d PDU 1
H4 H 0.7145(31) 0.5514(45) 0.0769(24) 0.091 Uiso 0.47(4) calc PR 1
C5 C 0.8208(27) 0.6132(34) 0.1328(28) 0.068(10) Uani 0.47(4) d PDU 1
H5 H 0.8552(27) 0.5386(34) 0.1288(28) 0.081 Uiso 0.47(4) calc PR 1
C1A C 0.8200(22) 0.7875(36) 0.1703(17) 0.067(9) Uani 0.53(4) d PDU 2
H1A H 0.8520(22) 0.8490(36) 0.1973(17) 0.081 Uiso 0.53(4) calc PR 2
C2A C 0.7398(23) 0.8084(31) 0.1470(27) 0.071(9) Uani 0.53(4) d PDU 2
H2A H 0.7103(23) 0.8879(31) 0.1549(27) 0.085 Uiso 0.53(4) calc PR 2
C3A C 0.7121(18) 0.6880(47) 0.1095(19) 0.072(10) Uani 0.53(4) d PDU 2
H3A H 0.6612(18) 0.6741(47) 0.0895(19) 0.086 Uiso 0.53(4) calc PR 2
C4A C 0.7756(29) 0.5923(34) 0.1077(23) 0.077(10) Uani 0.53(4) d PDU 2
H4A H 0.7739(29) 0.5048(34) 0.0864(23) 0.093 Uiso 0.53(4) calc PR 2
C5A C 0.8423(18) 0.6544(45) 0.1445(22) 0.068(10) Uani 0.53(4) d PDU 2
H5A H 0.8922(18) 0.6149(45) 0.1507(22) 0.082 Uiso 0.53(4) calc PR 2
C1' C 0.8040(8) 0.6766(13) 0.3769(7) 0.050(3) Uani 1 d . .
H1' H 0.7542(8) 0.6960(13) 0.3909(7) 0.059 Uiso 1 calc R .
C2' C 0.8770(9) 0.7133(14) 0.4166(9) 0.065(4) Uani 1 d . .
H2' H 0.8819(9) 0.7597(14) 0.4594(9) 0.078 Uiso 1 calc R .
C3' C 0.9397(9) 0.6652(15) 0.3781(10) 0.073(5) Uani 1 d . .
H3' H 0.9932(9) 0.6744(15) 0.3909(10) 0.088 Uiso 1 calc R .
C4' C 0.9054(8) 0.6019(15) 0.3177(8) 0.060(4) Uani 1 d . .
H4' H 0.9338(8) 0.5608(15) 0.2836(8) 0.072 Uiso 1 calc R .
C5' C 0.8185(7) 0.6076(12) 0.3141(7) 0.043(3) Uani 1 d . .
C11 C 0.7344(7) 0.2933(16) 0.5256(6) 0.053(3) Uani 1 d . .
C12 C 0.6686(7) 0.5391(14) 0.4618(7) 0.048(3) Uani 1 d . .
C21 C 0.8493(8) 0.3315(15) 0.2314(8) 0.055(3) Uani 1 d . .
C22 C 0.7240(8) 0.1958(15) 0.2681(7) 0.054(3) Uani 1 d . .
C31 C 0.8812(8) 0.1234(15) 0.4791(8) 0.054(3) Uani 1 d . .
C32 C 0.8980(8) 0.0871(15) 0.3363(8) 0.060(4) Uani 1 d . .
C33 C 0.7522(9) 0.0450(15) 0.4047(8) 0.059(4) Uani 1 d . .
C41 C 0.8687(8) 0.4640(14) 0.5084(9) 0.055(3) Uani 1 d . .
C42 C 0.9530(8) 0.3471(15) 0.4113(9) 0.063(4) Uani 1 d . .
C51 C 0.6636(8) 0.7023(14) 0.2725(7) 0.052(3) Uani 1 d . .
C52 C 0.6835(8) 0.4452(15) 0.2188(7) 0.053(3) Uani 1 d . .
O11 O 0.7419(7) 0.2479(15) 0.5805(6) 0.084(4) Uani 1 d . .
O12 O 0.6444(6) 0.6432(12) 0.4809(6) 0.078(3) Uani 1 d . .
O21 O 0.8977(6) 0.3054(13) 0.1957(6) 0.079(3) Uani 1 d . .
O22 O 0.6954(7) 0.0942(10) 0.2457(6) 0.074(3) Uani 1 d . .
O31 O 0.9163(8) 0.0895(14) 0.5298(6) 0.091(4) Uani 1 d . .
O32 O 0.9342(7) 0.0227(13) 0.3017(7) 0.094(4) Uani 1 d . .
O33 O 0.7113(6) -0.0426(12) 0.4136(8) 0.088(4) Uani 1 d . .
O41 O 0.8741(6) 0.4600(13) 0.5691(6) 0.077(3) Uani 1 d . .
O42 O 1.0147(6) 0.3019(12) 0.4149(8) 0.086(4) Uani 1 d . .
O51 O 0.6133(6) 0.7473(13) 0.3003(6) 0.081(3) Uani 1 d . .
O52 O 0.6265(6) 0.4006(12) 0.1869(6) 0.067(3) Uani 1 d . .
H12 H 0.6938 0.4437 0.3469 0.080 Uiso 1 d . .

loop_
_atom_type_symbol
_atom_type_description
_atom_type_scat_dispersion_real
_atom_type_scat_dispersion_imag
_atom_type_scat_source
C C 0.0033 0.0016 'International Tables Vol C Tables 4.2.6.8 and 6.1.1.4'
H H 0.0000 0.0000 'International Tables Vol C Tables 4.2.6.8 and 6.1.1.4'
O O 0.0106 0.0060 'International Tables Vol C Tables 4.2.6.8 and 6.1.1.4'
P P 0.1023 0.0942 'International Tables Vol C Tables 4.2.6.8 and 6.1.1.4'
Ru Ru -1.2594 0.8363 'International Tables Vol C Tables 4.2.6.8 and 6.1.1.4'
Os Os -1.2165 7.6030 'International Tables Vol C Tables 4.2.6.8 and 6.1.1.4'

loop_
_geom_angle_atom_site_label_1
_geom_angle_atom_site_label_2
_geom_angle_atom_site_label_3
_geom_angle
_geom_angle_site_symmetry_1
_geom_angle_site_symmetry_3
_geom_angle_publ_flag
C11 Os1 C12 97.3(6) . . ?
C11 Os1 P1 91.2(4) . . ?
C12 Os1 P1 89.3(4) . . ?
C11 Os1 Os3 87.0(4) . . ?
C12 Os1 Os3 160.8(4) . . ?
P1 Os1 Os3 109.41(9) . . ?
C11 Os1 Ru4 102.5(4) . . ?
C12 Os1 Ru4 98.9(4) . . ?
P1 Os1 Ru4 162.89(9) . . ?
Os3 Os1 Ru4 61.86(3) . . ?
C11 Os1 Os2 145.3(4) . . ?
C12 Os1 Os2 114.3(4) . . ?
P1 Os1 Os2 102.71(9) . . ?
Os3 Os1 Os2 58.45(2) . . ?
Ru4 Os1 Os2 60.24(3) . . ?
C22 Os2 C21 88.2(6) . . ?
C22 Os2 C52 83.9(6) . . ?
C21 Os2 C52 99.3(6) . . ?
C22 Os2 C5' 175.3(5) . . ?
C21 Os2 C5' 91.9(5) . . ?
C52 Os2 C5' 91.4(5) . . ?
C22 Os2 Os3 73.7(4) . . ?
C21 Os2 Os3 93.2(4) . . ?
C52 Os2 Os3 154.0(4) . . ?
C5' Os2 Os3 111.0(3) . . ?
C22 Os2 Ru5 128.5(4) . . ?
C21 Os2 Ru5 88.8(4) . . ?
C52 Os2 Ru5 46.0(4) . . ?
C5' Os2 Ru5 46.8(3) . . ?
Os3 Os2 Ru5 157.78(3) . . ?
C22 Os2 Ru4 134.3(4) . . ?
C21 Os2 Ru4 97.5(4) . . ?
C52 Os2 Ru4 138.6(4) . . ?
C5' Os2 Ru4 50.4(3) . . ?
Os3 Os2 Ru4 60.74(3) . . ?
Ru5 Os2 Ru4 97.05(4) . . ?
C22 Os2 Os1 94.3(4) . . ?
C21 Os2 Os1 147.6(4) . . ?
C52 Os2 Os1 113.1(4) . . ?
C5' Os2 Os1 88.2(3) . . ?
Os3 Os2 Os1 57.06(2) . . ?
Ru5 Os2 Os1 113.80(3) . . ?
Ru4 Os2 Os1 58.55(3) . . ?
C31 Os3 C33 88.3(6) . . ?
C31 Os3 C32 94.0(6) . . ?
C33 Os3 C32 99.6(6) . . ?
C31 Os3 Os1 104.8(4) . . ?
C33 Os3 Os1 86.0(4) . . ?
C32 Os3 Os1 160.6(4) . . ?
C31 Os3 Os2 159.1(4) . . ?
C33 Os3 Os2 107.8(4) . . ?
C32 Os3 Os2 96.2(4) . . ?
Os1 Os3 Os2 64.49(3) . . ?
C31 Os3 Ru4 97.3(4) . . ?
C33 Os3 Ru4 147.2(4) . . ?
C32 Os3 Ru4 112.2(4) . . ?
Os1 Os3 Ru4 61.26(3) . . ?
Os2 Os3 Ru4 61.97(3) . . ?
C41 Ru4 C42 90.2(7) . . ?
C41 Ru4 C2' 91.7(6) . . ?
C42 Ru4 C2' 128.4(6) . . ?
C41 Ru4 C4' 148.3(6) . . ?
C42 Ru4 C4' 95.8(6) . . ?
C2' Ru4 C4' 60.4(6) . . ?
C41 Ru4 C3' 112.4(7) . . ?
C42 Ru4 C3' 96.4(6) . . ?
C2' Ru4 C3' 36.9(6) . . ?
C4' Ru4 C3' 36.0(6) . . ?
C41 Ru4 C1' 107.8(5) . . ?
C42 Ru4 C1' 155.4(6) . . ?
C2' Ru4 C1' 37.6(5) . . ?
C4' Ru4 C1' 60.1(5) . . ?
C3' Ru4 C1' 61.7(5) . . ?
C41 Ru4 C5' 143.1(5) . . ?
C42 Ru4 C5' 126.1(6) . . ?
C2' Ru4 C5' 62.1(5) . . ?
C4' Ru4 C5' 37.7(4) . . ?
C3' Ru4 C5' 62.6(5) . . ?
C1' Ru4 C5' 35.9(5) . . ?
C41 Ru4 Os1 74.2(4) . . ?
C42 Ru4 Os1 116.4(4) . . ?
C2' Ru4 Os1 113.6(4) . . ?
C4' Ru4 Os1 128.8(4) . . ?
C3' Ru4 Os1 146.9(4) . . ?
C1' Ru4 Os1 85.2(3) . . ?
C5' Ru4 Os1 92.2(3) . . ?
C41 Ru4 Os3 90.3(4) . . ?
C42 Ru4 Os3 62.2(4) . . ?
C2' Ru4 Os3 169.2(4) . . ?
C4' Ru4 Os3 120.0(4) . . ?
C3' Ru4 Os3 149.5(5) . . ?
C1' Ru4 Os3 132.0(3) . . ?
C5' Ru4 Os3 110.9(3) . . ?
Os1 Ru4 Os3 56.88(2) . . ?
C41 Ru4 Os2 134.1(4) . . ?
C42 Ru4 Os2 99.7(5) . . ?
C2' Ru4 Os2 114.7(4) . . ?
C4' Ru4 Os2 75.5(4) . . ?
C3' Ru4 Os2 110.8(5) . . ?
C1' Ru4 Os2 79.9(3) . . ?
C5' Ru4 Os2 53.7(3) . . ?
Os1 Ru4 Os2 61.21(3) . . ?
Os3 Ru4 Os2 57.29(2) . . ?
C51 Ru5 C52 87.5(5) . . ?
C51 Ru5 C5' 91.0(5) . . ?
C52 Ru5 C5' 101.9(5) . . ?
C51 Ru5 C3 95.1(12) . . ?
C52 Ru5 C3 108.8(13) . . ?
C5' Ru5 C3 148.9(12) . . ?
C51 Ru5 C2A 93.9(10) . . ?
C52 Ru5 C2A 131.4(12) . . ?
C5' Ru5 C2A 126.6(12) . . ?
C51 Ru5 C3A 106.5(11) . . ?
C52 Ru5 C3A 96.4(10) . . ?
C5' Ru5 C3A 155.1(9) . . ?
C2A Ru5 C3A 36.9(7) . . ?
C51 Ru5 C4 125.8(15) . . ?
C52 Ru5 C4 88.1(10) . . ?
C5' Ru5 C4 142.5(15) . . ?
C3 Ru5 C4 37.2(7) . . ?
C51 Ru5 C5 156.9(10) . . ?
C52 Ru5 C5 104.1(12) . . ?
C5' Ru5 C5 105.7(14) . . ?
C3 Ru5 C5 62.4(11) . . ?
C4 Ru5 C5 37.1(7) . . ?
C51 Ru5 C2 98.0(10) . . ?
C52 Ru5 C2 145.8(12) . . ?
C5' Ru5 C2 111.7(12) . . ?
C3 Ru5 C2 37.3(7) . . ?
C4 Ru5 C2 61.3(12) . . ?
C5 Ru5 C2 61.3(11) . . ?
C51 Ru5 C1 129.8(12) . . ?
C52 Ru5 C1 140.6(12) . . ?
C5' Ru5 C1 90.9(6) . . ?
C3 Ru5 C1 62.0(9) . . ?
C4 Ru5 C1 61.3(9) . . ?
C5 Ru5 C1 36.7(6) . . ?
C2 Ru5 C1 36.5(6) . . ?
C51 Ru5 C1A 116.6(11) . . ?
C52 Ru5 C1A 150.2(9) . . ?
C5' Ru5 C1A 95.4(9) . . ?
C2A Ru5 C1A 36.7(6) . . ?
C3A Ru5 C1A 61.2(9) . . ?
C51 Ru5 C4A 141.9(13) . . ?
C52 Ru5 C4A 89.9(9) . . ?
C5' Ru5 C4A 126.6(13) . . ?
C2A Ru5 C4A 60.6(11) . . ?
C3A Ru5 C4A 36.2(6) . . ?
C1A Ru5 C4A 60.3(10) . . ?
O102 P1 O101 101.7(8) . . ?
O102 P1 O103 104.4(6) . . ?
O101 P1 O103 98.6(6) . . ?
O102 P1 Os1 112.0(4) . . ?
O101 P1 Os1 117.6(5) . . ?
O103 P1 Os1 120.0(4) . . ?
C111 O101 P1 151.9(37) . . ?
C101 O101 P1 117.2(18) . . ?
C102 O102 P1 124.7(12) . . ?
C103 O103 P1 120.4(11) . . ?
C2 C1 C5 108.3(15) . . ?
C2 C1 Ru5 71.6(24) . . ?
C5 C1 Ru5 71.1(20) . . ?
C1 C2 C3 107.7(16) . . ?
C1 C2 Ru5 71.9(21) . . ?
C3 C2 Ru5 68.4(25) . . ?
C4 C3 C2 108.3(16) . . ?
C4 C3 Ru5 73.8(25) . . ?
C2 C3 Ru5 74.4(28) . . ?
C3 C4 C5 107.8(16) . . ?
C3 C4 Ru5 69.0(24) . . ?
C5 C4 Ru5 71.7(23) . . ?
C1 C5 C4 107.7(15) . . ?
C1 C5 Ru5 72.3(18) . . ?
C4 C5 Ru5 71.3(23) . . ?
C2A C1A C5A 107.0(15) . . ?
C2A C1A Ru5 69.8(22) . . ?
C5A C1A Ru5 74.8(19) . . ?
C3A C2A C1A 108.6(15) . . ?
C3A C2A Ru5 72.1(20) . . ?
C1A C2A Ru5 73.5(21) . . ?
C2A C3A C4A 108.2(16) . . ?
C2A C3A Ru5 71.0(21) . . ?
C4A C3A Ru5 75.1(22) . . ?
C5A C4A C3A 107.5(16) . . ?
C5A C4A Ru5 73.3(21) . . ?
C3A C4A Ru5 68.8(20) . . ?
C4A C5A C1A 108.7(16) . . ?
C4A C5A Ru5 71.4(21) . . ?
C1A C5A Ru5 69.3(18) . . ?
C5' C1' C2' 111.0(12) . . ?
C5' C1' Ru4 74.7(7) . . ?
C2' C1' Ru4 70.6(7) . . ?
C3' C2' C1' 107.4(14) . . ?
C3' C2' Ru4 72.1(8) . . ?
C1' C2' Ru4 71.8(7) . . ?
C4' C3' C2' 106.8(13) . . ?
C4' C3' Ru4 71.9(8) . . ?
C2' C3' Ru4 71.0(8) . . ?
C3' C4' C5' 112.0(14) . . ?
C3' C4' Ru4 72.1(9) . . ?
C5' C4' Ru4 73.8(7) . . ?
C1' C5' C4' 102.7(12) . . ?
C1' C5' Ru5 122.1(9) . . ?
C4' C5' Ru5 125.7(10) . . ?
C1' C5' Ru4 69.4(7) . . ?
C4' C5' Ru4 68.5(7) . . ?
Ru5 C5' Ru4 151.7(6) . . ?
C1' C5' Os2 119.9(8) . . ?
C4' C5' Os2 108.1(9) . . ?
Ru5 C5' Os2 76.2(4) . . ?
Ru4 C5' Os2 75.9(3) . . ?
O11 C11 Os1 177.3(12) . . ?
O12 C12 Os1 174.8(11) . . ?
O21 C21 Os2 179.1(13) . . ?
O22 C22 Os2 171.8(13) . . ?
O31 C31 Os3 176.6(13) . . ?
O32 C32 Os3 175.1(14) . . ?
O33 C33 Os3 175.0(13) . . ?
O41 C41 Ru4 174.3(12) . . ?
O42 C42 Ru4 160.6(13) . . ?
O51 C51 Ru5 176.6(12) . . ?
O52 C52 Ru5 135.5(11) . . ?
O52 C52 Os2 137.1(12) . . ?
Ru5 C52 Os2 87.3(6) . . ?

loop_
_geom_bond_atom_site_label_1
_geom_bond_atom_site_label_2
_geom_bond_distance
_geom_bond_site_symmetry_2
_geom_bond_publ_flag
Os1 C11 1.880(13) . ?
Os1 C12 1.897(12) . ?
Os1 P1 2.253(3) . ?
Os1 Os3 2.7480(8) . ?
Os1 Ru4 2.8768(13) . ?
Os1 Os2 2.9552(11) . ?
Os2 C22 1.885(15) . ?
Os2 C21 1.911(14) . ?
Os2 C52 2.050(13) . ?
Os2 C5' 2.432(11) . ?
Os2 Os3 2.7905(9) . ?
Os2 Ru5 2.8164(12) . ?
Os2 Ru4 2.9272(14) . ?
Os3 C31 1.881(14) . ?
Os3 C33 1.894(15) . ?
Os3 C32 1.94(2) . ?
Os3 Ru4 2.8931(12) . ?
Ru4 C41 1.89(2) . ?
Ru4 C42 1.903(15) . ?
Ru4 C2' 2.239(13) . ?
Ru4 C4' 2.253(13) . ?
Ru4 C3' 2.255(13) . ?
Ru4 C1' 2.256(12) . ?
Ru4 C5' 2.325(13) . ?
Ru5 C51 1.864(15) . ?
Ru5 C52 2.03(2) . ?
Ru5 C5' 2.114(13) . ?
Ru5 C3 2.18(4) . ?
Ru5 C2A 2.23(4) . ?
Ru5 C3A 2.24(3) . ?
Ru5 C4 2.24(5) . ?
Ru5 C5 2.25(5) . ?
Ru5 C2 2.26(5) . ?
Ru5 C1 2.26(2) . ?
Ru5 C1A 2.28(3) . ?
Ru5 C4A 2.32(4) . ?
P1 O102 1.561(10) . ?
P1 O101 1.573(12) . ?
P1 O103 1.578(10) . ?
O101 C111 1.37(3) . ?
O101 C101 1.40(3) . ?
O102 C102 1.42(2) . ?
O103 C103 1.41(2) . ?
C1 C2 1.42(2) . ?
C1 C5 1.42(2) . ?
C2 C3 1.42(2) . ?
C3 C4 1.41(2) . ?
C4 C5 1.43(2) . ?
C1A C2A 1.42(2) . ?
C1A C5A 1.43(2) . ?
C2A C3A 1.42(2) . ?
C3A C4A 1.42(2) . ?
C4A C5A 1.42(2) . ?
C1' C5' 1.41(2) . ?
C1' C2' 1.45(2) . ?
C2' C3' 1.42(2) . ?
C3' C4' 1.39(2) . ?
C4' C5' 1.48(2) . ?
C11 O11 1.14(2) . ?
C12 O12 1.147(15) . ?
C21 O21 1.14(2) . ?
C22 O22 1.15(2) . ?
C31 O31 1.15(2) . ?
C32 O32 1.13(2) . ?
C33 O33 1.11(2) . ?
C41 O41 1.16(2) . ?
C42 O42 1.13(2) . ?
C51 O51 1.13(2) . ?
C52 O52 1.18(2) . ?
